data_7015034
loop_
_publ_author_name
'Shimazaki, Yuichi'
'Arai, Natsumi'
'Dunn, Tim J.'
'Yajima, Tatsuo'
'Tani, Fumito'
'Ramogida, Caterina F.'
'Storr, Tim'

_publ_section_title
;
 Influence of the chelate effect on the electronic structure of
 one-electron oxidized group 10 metal(ii)-(disalicylidene)diamine
 complexes
;
_journal_issue 11
_journal_name_full 'Dalton Transactions'
_journal_page_first 2469
_journal_paper_doi 10.1039/c0dt01574a
_journal_volume 40
_journal_year 2011
_chemical_formula_moiety 'C33 H48 N2 Ni O2 '
_chemical_formula_sum 'C33 H48 N2 Ni O2'
_chemical_formula_weight 563.45
_space_group_IT_number 60
_symmetry_cell_setting orthorhombic
_symmetry_Int_Tables_number 60
_symmetry_space_group_name_Hall '-P 2n 2ab'
_symmetry_space_group_name_H-M 'P b c n'
_audit_creation_date 2008-12-25
_audit_creation_method 'by CrystalStructure 3.8'
_cell_angle_alpha 90.0000
_cell_angle_beta 90.0000
_cell_angle_gamma 90.0000
_cell_formula_units_Z 4
_cell_length_a 26.3739(6)
_cell_length_b 11.1334(3)
_cell_length_c 10.7486(2)
_cell_measurement_reflns_used 19150
_cell_measurement_temperature 133.1
_cell_measurement_theta_max 27.5
_cell_measurement_theta_min 3.0
_cell_volume 3156.12(13)
_computing_cell_refinement PROCESS-AUTO
_computing_data_collection PROCESS-AUTO
_computing_data_reduction CrystalStructure
_computing_publication_material 'CrystalStructure 3.8'
_computing_structure_refinement CRYSTALS
_computing_structure_solution SIR2004
_diffrn_ambient_temperature 133(2)
_diffrn_detector_area_resol_mean 10.00
_diffrn_measured_fraction_theta_full 0.998
_diffrn_measured_fraction_theta_max 0.998
_diffrn_measurement_device_type 'Rigaku RAXIS-RAPID'
_diffrn_measurement_method \w
_diffrn_radiation_type 'Mo K\a'
_diffrn_radiation_wavelength 0.71075
_diffrn_reflns_av_R_equivalents 0.067
_diffrn_reflns_limit_h_max 34
_diffrn_reflns_limit_h_min -34
_diffrn_reflns_limit_k_max 14
_diffrn_reflns_limit_k_min -14
_diffrn_reflns_limit_l_max 13
_diffrn_reflns_limit_l_min -13
_diffrn_reflns_number 29029
_diffrn_reflns_theta_full 27.46
_diffrn_reflns_theta_max 27.46
_exptl_absorpt_coefficient_mu 0.644
_exptl_absorpt_correction_T_max 0.950
_exptl_absorpt_correction_T_min 0.640
_exptl_absorpt_correction_type multi-scan
_exptl_absorpt_process_details
;
Higashi, T. (1995). Program for Absorption Correction.
Rigaku Corporation, Tokyo, Japan.
;
_exptl_crystal_colour brown
_exptl_crystal_density_diffrn 1.186
_exptl_crystal_density_method 'not measured'
_exptl_crystal_description prism
_exptl_crystal_F_000 1216.00
_exptl_crystal_size_max 0.15
_exptl_crystal_size_mid 0.13
_exptl_crystal_size_min 0.08
_refine_diff_density_max 0.65
_refine_diff_density_min -0.60
_refine_ls_extinction_method none
_refine_ls_goodness_of_fit_ref 1.004
_refine_ls_hydrogen_treatment refall
_refine_ls_number_parameters 199
_refine_ls_number_reflns 3605
_refine_ls_R_factor_gt 0.0525
_refine_ls_shift/su_max 0.0045
_refine_ls_structure_factor_coef Fsqd
_refine_ls_weighting_details 'w = 1/[0.0016Fo^2^ + 1.0000\s(Fo^2^)]/(4Fo^2^)'
_refine_ls_weighting_scheme calc
_refine_ls_wR_factor_ref 0.1597
_reflns_number_gt 2271
_reflns_number_total 3605
_reflns_threshold_expression F^2^>2.0\s(F^2^)
_cod_data_source_file C0DT01574A.TXT
_cod_data_source_block '_1'
_cod_original_cell_volume 3156.10(13)
_cod_original_formula_sum 'C33 H48 N2 Ni O2 '
_cod_database_code 7015034

loop_
_symmetry_equiv_pos_site_id
_symmetry_equiv_pos_as_xyz
1 +X,+Y,+Z
2 1/2-X,1/2+Y,+Z
3 +X,-Y,1/2+Z
4 1/2-X,1/2-Y,1/2+Z
5 -X,-Y,-Z
6 1/2+X,1/2-Y,-Z
7 -X,+Y,1/2-Z
8 1/2+X,1/2+Y,1/2-Z

loop_
_atom_site_label
_atom_site_type_symbol
_atom_site_fract_x
_atom_site_fract_y
_atom_site_fract_z
_atom_site_U_iso_or_equiv
_atom_site_adp_type
_atom_site_occupancy
_atom_site_symmetry_multiplicity
_atom_site_calc_flag
_atom_site_refinement_flags
_atom_site_disorder_assembly
_atom_site_disorder_group
Ni(1) Ni 1.0000 0.02279(5) 0.2500 0.01755(14) Uani 1.00 2 d S . .
O(1) O 0.96406(7) 0.14589(19) 0.17372(19) 0.0233(5) Uani 1.00 1 d . . .
N(1) N 1.02276(9) -0.0942(2) 0.3612(2) 0.0206(6) Uani 1.00 1 d . . .
C(1) C 0.92409(11) 0.1345(2) 0.1006(2) 0.0199(7) Uani 1.00 1 d . . .
C(2) C 0.89157(10) 0.2371(3) 0.0809(2) 0.0202(7) Uani 1.00 1 d . . .
C(3) C 0.85225(11) 0.2235(3) -0.0040(2) 0.0239(8) Uani 1.00 1 d . . .
C(4) C 0.84235(11) 0.1185(3) -0.0729(2) 0.0228(8) Uani 1.00 1 d . . .
C(5) C 0.87283(11) 0.0213(3) -0.0502(3) 0.0244(8) Uani 1.00 1 d . . .
C(6) C 0.91273(11) 0.0265(2) 0.0379(3) 0.0226(8) Uani 1.00 1 d . . .
C(7) C 1.05708(11) -0.0785(3) 0.4460(2) 0.0237(8) Uani 1.00 1 d . . .
C(8) C 0.99327(13) -0.2052(3) 0.3658(3) 0.0306(9) Uani 1.00 1 d . . .
C(9) C 1.000000(10) -0.2819(4) 0.250000(10) 0.0373(14) Uani 1.00 2 d S . .
C(10) C 0.90088(11) 0.3559(3) 0.1494(3) 0.0230(8) Uani 1.00 1 d . . .
C(11) C 0.90101(12) 0.3346(3) 0.2916(3) 0.0316(9) Uani 1.00 1 d . . .
C(12) C 0.95201(12) 0.4094(3) 0.1087(3) 0.0295(9) Uani 1.00 1 d . . .
C(13) C 0.85982(12) 0.4497(3) 0.1215(3) 0.0331(9) Uani 1.00 1 d . . .
C(14) C 0.79790(11) 0.1149(3) -0.1666(3) 0.0294(9) Uani 1.00 1 d . . .
C(15) C 0.74844(12) 0.1429(4) -0.0957(3) 0.0536(13) Uani 1.00 1 d . . .
C(16) C 0.80634(15) 0.2120(4) -0.2655(3) 0.0472(12) Uani 1.00 1 d . . .
C(17) C 0.79334(14) -0.0068(3) -0.2310(3) 0.0426(11) Uani 1.00 1 d . . .
H(1) H 0.8323 0.2940 -0.0178 0.029 Uiso 1.00 1 c R . .
H(2) H 0.8703 -0.0493 -0.0991 0.029 Uiso 1.00 1 c R . .
H(3) H 1.0649 -0.1469 0.5061 0.029 Uiso 1.00 1 c R . .
H(4) H 1.0007 -0.2539 0.4436 0.037 Uiso 1.00 1 c R . .
H(5) H 0.9517 -0.1749 0.3726 0.037 Uiso 1.00 1 c R . .
H(6) H 0.9630 -0.3177 0.2410 0.045 Uiso 1.00 1 c R . .
H(7) H 0.8676 0.3429 0.3237 0.038 Uiso 1.00 1 c R . .
H(8) H 0.9226 0.3924 0.3295 0.038 Uiso 1.00 1 c R . .
H(9) H 0.9133 0.2562 0.3092 0.039 Uiso 1.00 1 c R . .
H(10) H 0.9782 0.3812 0.1619 0.036 Uiso 1.00 1 c R . .
H(11) H 0.9501 0.4945 0.1137 0.036 Uiso 1.00 1 c R . .
H(12) H 0.9592 0.3863 0.0255 0.036 Uiso 1.00 1 c R . .
H(13) H 0.8700 0.4959 0.0515 0.040 Uiso 1.00 1 c R . .
H(14) H 0.8559 0.5008 0.1916 0.040 Uiso 1.00 1 c R . .
H(15) H 0.8285 0.4111 0.1040 0.040 Uiso 1.00 1 c R . .
H(16) H 0.7344 0.0694 -0.0668 0.065 Uiso 1.00 1 c R . .
H(17) H 0.7248 0.1820 -0.1487 0.064 Uiso 1.00 1 c R . .
H(18) H 0.7559 0.1932 -0.0268 0.065 Uiso 1.00 1 c R . .
H(19) H 0.7908 0.2845 -0.2387 0.057 Uiso 1.00 1 c R . .
H(20) H 0.7918 0.1875 -0.3423 0.057 Uiso 1.00 1 c R . .
H(21) H 0.8417 0.2247 -0.2762 0.057 Uiso 1.00 1 c R . .
H(22) H 0.8134 -0.0079 -0.3044 0.052 Uiso 1.00 1 c R . .
H(23) H 0.7588 -0.0206 -0.2520 0.052 Uiso 1.00 1 c R . .
H(24) H 0.8047 -0.0680 -0.1760 0.052 Uiso 1.00 1 c R . .

loop_
_atom_site_aniso_label
_atom_site_aniso_U_11
_atom_site_aniso_U_22
_atom_site_aniso_U_33
_atom_site_aniso_U_12
_atom_site_aniso_U_13
_atom_site_aniso_U_23
Ni(1) 0.0168(2) 0.0143(3) 0.0216(3) 0.0000 -0.0008(2) 0.0000
O(1) 0.0203(9) 0.0187(12) 0.0308(11) 0.0029(9) -0.0090(9) -0.0030(10)
N(1) 0.0231(12) 0.0161(15) 0.0227(13) -0.0035(10) 0.0009(11) 0.0004(11)
C(1) 0.0186(14) 0.0181(17) 0.0231(15) -0.0007(12) 0.0008(12) -0.0003(13)
C(2) 0.0194(14) 0.0180(17) 0.0232(15) 0.0010(12) -0.0002(12) 0.0015(13)
C(3) 0.0207(15) 0.023(2) 0.0283(17) 0.0048(13) 0.0030(13) 0.0042(14)
C(4) 0.0199(14) 0.0259(19) 0.0226(15) -0.0020(13) -0.0019(12) 0.0027(13)
C(5) 0.0256(15) 0.0226(19) 0.0250(16) -0.0061(13) -0.0032(13) -0.0018(14)
C(6) 0.0228(15) 0.0200(18) 0.0250(15) -0.0001(12) -0.0044(13) -0.0027(14)
C(7) 0.0285(16) 0.0173(18) 0.0251(16) 0.0043(13) 0.0007(13) 0.0063(14)
C(8) 0.048(2) 0.0187(18) 0.0252(16) -0.0123(15) 0.0018(15) 0.0021(14)
C(9) 0.061(3) 0.017(2) 0.034(2) 0.0000 -0.002(2) 0.0000
C(10) 0.0228(14) 0.0185(18) 0.0278(16) 0.0043(12) 0.0003(13) -0.0020(14)
C(11) 0.0348(18) 0.030(2) 0.0302(17) 0.0104(15) -0.0010(14) -0.0038(16)
C(12) 0.0324(17) 0.0172(19) 0.0389(19) 0.0003(14) 0.0028(15) -0.0028(15)
C(13) 0.0351(18) 0.028(2) 0.0356(19) 0.0125(15) -0.0013(15) -0.0043(16)
C(14) 0.0231(15) 0.038(2) 0.0274(16) 0.0013(14) -0.0075(13) -0.0017(15)
C(15) 0.0195(16) 0.099(4) 0.043(2) 0.002(2) -0.0097(16) -0.008(2)
C(16) 0.054(2) 0.054(2) 0.034(2) 0.003(2) -0.0145(17) 0.0068(19)
C(17) 0.0321(18) 0.057(2) 0.039(2) -0.0017(18) -0.0160(16) -0.0058(18)

loop_
_atom_type_symbol
_atom_type_description
_atom_type_scat_dispersion_real
_atom_type_scat_dispersion_imag
_atom_type_scat_source
C C 0.003 0.002
;
International Tables for Crystallography
(1992, Vol. C, Tables 4.2.6.8 and 6.1.1.4)
;
H H 0.000 0.000
;
International Tables for Crystallography
(1992, Vol. C, Table 6.1.1.4)
;
O O 0.011 0.006
;
International Tables for Crystallography
(1992, Vol. C, Tables 4.2.6.8 and 6.1.1.4)
;
N N 0.006 0.003
;
International Tables for Crystallography
(1992, Vol. C, Tables 4.2.6.8 and 6.1.1.4)
;
Ni Ni 0.339 1.112
;
International Tables for Crystallography
(1992, Vol. C, Tables 4.2.6.8 and 6.1.1.4)
;

loop_
_geom_angle_atom_site_label_1
_geom_angle_atom_site_label_2
_geom_angle_atom_site_label_3
_geom_angle
_geom_angle_publ_flag
_geom_angle_site_symmetry_1
_geom_angle_site_symmetry_2
_geom_angle_site_symmetry_3
O(1) Ni(1) O(1) 84.88(9) yes . . 7_755
O(1) Ni(1) N(1) 164.07(9) yes . . .
O(1) Ni(1) N(1) 93.90(9) yes . . 7_755
O(1) Ni(1) N(1) 93.90(9) yes 7_755 . .
O(1) Ni(1) N(1) 164.07(9) yes 7_755 . 7_755
N(1) Ni(1) N(1) 91.53(11) yes . . 7_755
Ni(1) O(1) C(1) 126.83(19) yes . . .
Ni(1) N(1) C(7) 125.5(2) yes . . .
Ni(1) N(1) C(8) 116.11(19) yes . . .
C(7) N(1) C(8) 117.5(2) yes . . .
O(1) C(1) C(2) 119.1(2) yes . . .
O(1) C(1) C(6) 122.4(2) yes . . .
C(2) C(1) C(6) 118.6(2) yes . . .
C(1) C(2) C(3) 117.0(2) yes . . .
C(1) C(2) C(10) 121.1(2) yes . . .
C(3) C(2) C(10) 122.0(2) yes . . .
C(2) C(3) C(4) 125.1(2) yes . . .
C(3) C(4) C(5) 117.0(2) yes . . .
C(3) C(4) C(14) 120.3(2) yes . . .
C(5) C(4) C(14) 122.7(2) yes . . .
C(4) C(5) C(6) 121.5(3) yes . . .
C(1) C(6) C(5) 120.8(2) yes . . .
C(1) C(6) C(7) 121.5(2) yes . . 7_755
C(5) C(6) C(7) 117.5(2) yes . . 7_755
N(1) C(7) C(6) 125.9(2) yes . . 7_755
N(1) C(8) C(9) 112.7(2) yes . . .
C(8) C(9) C(8) 111.5(3) yes . . 7_755
C(2) C(10) C(11) 110.1(2) yes . . .
C(2) C(10) C(12) 109.7(2) yes . . .
C(2) C(10) C(13) 112.3(2) yes . . .
C(11) C(10) C(12) 109.8(2) yes . . .
C(11) C(10) C(13) 107.4(2) yes . . .
C(12) C(10) C(13) 107.4(2) yes . . .
C(4) C(14) C(15) 108.3(2) yes . . .
C(4) C(14) C(16) 108.9(2) yes . . .
C(4) C(14) C(17) 112.2(2) yes . . .
C(15) C(14) C(16) 108.8(3) yes . . .
C(15) C(14) C(17) 109.7(2) yes . . .
C(16) C(14) C(17) 108.9(2) yes . . .
C(2) C(3) H(1) 115.0 no . . .
C(4) C(3) H(1) 119.8 no . . .
C(4) C(5) H(2) 121.0 no . . .
C(6) C(5) H(2) 117.2 no . . .
N(1) C(7) H(3) 119.0 no . . .
C(6) C(7) H(3) 115.1 no 7_755 . .
N(1) C(8) H(4) 112.2 no . . .
N(1) C(8) H(5) 105.2 no . . .
C(9) C(8) H(4) 110.6 no . . .
C(9) C(8) H(5) 109.2 no . . .
H(4) C(8) H(5) 106.6 no . . .
C(8) C(9) H(6) 100.3 no . . .
C(8) C(9) H(6) 104.1 no . . 7_755
C(8) C(9) H(6) 104.1 no 7_755 . .
C(8) C(9) H(6) 100.3 no 7_755 . 7_755
H(6) C(9) H(6) 135.8 no . . 7_755
C(10) C(11) H(7) 109.9 no . . .
C(10) C(11) H(8) 108.7 no . . .
C(10) C(11) H(9) 109.8 no . . .
H(7) C(11) H(8) 109.5 no . . .
H(7) C(11) H(9) 109.5 no . . .
H(8) C(11) H(9) 109.5 no . . .
C(10) C(12) H(10) 109.8 no . . .
C(10) C(12) H(11) 108.9 no . . .
C(10) C(12) H(12) 109.7 no . . .
H(10) C(12) H(11) 109.5 no . . .
H(10) C(12) H(12) 109.5 no . . .
H(11) C(12) H(12) 109.5 no . . .
C(10) C(13) H(13) 109.0 no . . .
C(10) C(13) H(14) 109.2 no . . .
C(10) C(13) H(15) 110.2 no . . .
H(13) C(13) H(14) 109.5 no . . .
H(13) C(13) H(15) 109.5 no . . .
H(14) C(13) H(15) 109.5 no . . .
C(14) C(15) H(16) 108.6 no . . .
C(14) C(15) H(17) 110.6 no . . .
C(14) C(15) H(18) 109.2 no . . .
H(16) C(15) H(17) 109.5 no . . .
H(16) C(15) H(18) 109.5 no . . .
H(17) C(15) H(18) 109.5 no . . .
C(14) C(16) H(19) 109.1 no . . .
C(14) C(16) H(20) 110.0 no . . .
C(14) C(16) H(21) 109.4 no . . .
H(19) C(16) H(20) 109.5 no . . .
H(19) C(16) H(21) 109.5 no . . .
H(20) C(16) H(21) 109.5 no . . .
C(14) C(17) H(22) 110.1 no . . .
C(14) C(17) H(23) 109.1 no . . .
C(14) C(17) H(24) 109.2 no . . .
H(22) C(17) H(23) 109.5 no . . .
H(22) C(17) H(24) 109.5 no . . .
H(23) C(17) H(24) 109.5 no . . .

loop_
_geom_bond_atom_site_label_1
_geom_bond_atom_site_label_2
_geom_bond_distance
_geom_bond_publ_flag
_geom_bond_site_symmetry_1
_geom_bond_site_symmetry_2
Ni(1) O(1) 1.857(2) yes . .
Ni(1) O(1) 1.857(2) yes . 7_755
Ni(1) N(1) 1.867(2) yes . .
Ni(1) N(1) 1.867(2) yes . 7_755
O(1) C(1) 1.321(3) yes . .
N(1) C(7) 1.296(3) yes . .
N(1) C(8) 1.461(4) yes . .
C(1) C(2) 1.444(4) yes . .
C(1) C(6) 1.411(4) yes . .
C(2) C(3) 1.389(4) yes . .
C(2) C(10) 1.533(4) yes . .
C(3) C(4) 1.408(4) yes . .
C(4) C(5) 1.370(4) yes . .
C(4) C(14) 1.546(4) yes . .
C(5) C(6) 1.417(4) yes . .
C(6) C(7) 1.425(4) yes . 7_755
C(8) C(9) 1.520(4) yes . .
C(10) C(11) 1.547(4) yes . .
C(10) C(12) 1.538(4) yes . .
C(10) C(13) 1.534(4) yes . .
C(14) C(15) 1.542(4) yes . .
C(14) C(16) 1.533(5) yes . .
C(14) C(17) 1.526(5) yes . .
C(3) H(1) 0.957 no . .
C(5) H(2) 0.948 no . .
C(7) H(3) 1.019 no . .
C(8) H(4) 1.017 no . .
C(8) H(5) 1.151 no . .
C(9) H(6) 1.058 no . .
C(9) H(6) 1.058 no . 7_755
C(11) H(7) 0.950 no . .
C(11) H(8) 0.950 no . .
C(11) H(9) 0.950 no . .
C(12) H(10) 0.950 no . .
C(12) H(11) 0.950 no . .
C(12) H(12) 0.950 no . .
C(13) H(13) 0.950 no . .
C(13) H(14) 0.950 no . .
C(13) H(15) 0.950 no . .
C(15) H(16) 0.950 no . .
C(15) H(17) 0.950 no . .
C(15) H(18) 0.950 no . .
C(16) H(19) 0.950 no . .
C(16) H(20) 0.950 no . .
C(16) H(21) 0.950 no . .
C(17) H(22) 0.950 no . .
C(17) H(23) 0.950 no . .
C(17) H(24) 0.950 no . .
